data_2012142
loop_
_publ_author_name
'Figgis, Brian N.'
'Sobolev, Alexandre N.'

_publ_section_title
;
 Na~3~Co(NO~2~)~6~ at 293 and 10K
;
_journal_issue 8
_journal_name_full 'Acta Crystallographica Section C'
_journal_page_first 885
_journal_page_last 886
_journal_paper_doi 10.1107/S0108270101007995
_journal_volume 57
_journal_year 2001
_chemical_formula_iupac 'Na3 Co(NO2 )6 '
_chemical_formula_sum 'Co N6 Na3 O12'
_chemical_formula_weight 403.96
_chemical_name_common 'sodum cobaltinitrite'
_chemical_name_systematic
;
  trisodium hexanitrocobaltate(III)
;
_space_group_IT_number 148
_symmetry_cell_setting trigonal
_symmetry_space_group_name_Hall '-R 3'
_symmetry_space_group_name_H-M 'R -3 :H'
_audit_creation_method SHELXL-97
_cell_angle_alpha 90.0
_cell_angle_beta 90.0
_cell_angle_gamma 120.0
_cell_formula_units_Z 3
_cell_length_a 7.8060(10)
_cell_length_b 7.8060(10)
_cell_length_c 14.867(2)
_cell_measurement_reflns_used 12
_cell_measurement_temperature 293(2)
_cell_measurement_theta_max 21.95
_cell_measurement_theta_min 21.95
_cell_volume 784.53(18)
_computing_cell_refinement 'Local diffractometer control software'
_computing_data_collection 'Local diffractometer control software'
_computing_data_reduction 'PROFIT (Streltsov & Zavodnik, 1989)'
_computing_molecular_graphics 'SHELXTL (Bruker, 1997)'
_computing_publication_material SHELXTL
_computing_structure_refinement 'SHELXL97 (Sheldrick, 1997)'
_computing_structure_solution 'SHELXS97 (Sheldrick, 1990)'
_diffrn_ambient_temperature 293(2)
_diffrn_measured_fraction_theta_full 1.000
_diffrn_measured_fraction_theta_max 1.000
_diffrn_measurement_device_type 'Huber 512 goniometer'
_diffrn_measurement_method '\w-2\q scan'
_diffrn_radiation_monochromator none
_diffrn_radiation_source 'normal-focus sealed tube'
_diffrn_radiation_type MoK\a
_diffrn_radiation_wavelength .71073
_diffrn_reflns_av_R_equivalents .0246
_diffrn_reflns_av_sigmaI/netI .0116
_diffrn_reflns_limit_h_max 11
_diffrn_reflns_limit_h_min -11
_diffrn_reflns_limit_k_max 10
_diffrn_reflns_limit_k_min -10
_diffrn_reflns_limit_l_max 21
_diffrn_reflns_limit_l_min -21
_diffrn_reflns_number 3068
_diffrn_reflns_theta_full 30.07
_diffrn_reflns_theta_max 30.07
_diffrn_reflns_theta_min 3.30
_diffrn_standards_decay_% 1
_diffrn_standards_interval_count 100
_diffrn_standards_number 3
_exptl_absorpt_coefficient_mu 1.861
_exptl_absorpt_correction_T_max .6732
_exptl_absorpt_correction_T_min .6203
_exptl_absorpt_correction_type gaussian
_exptl_absorpt_process_details 'XTAL 3.7 (Hall, du Boulay & Olthof-Hazekamp, 2000)'
_exptl_crystal_colour dark-red
_exptl_crystal_density_diffrn 2.565
_exptl_crystal_density_meas ?
_exptl_crystal_density_method 'not measured'
_exptl_crystal_description Prism
_exptl_crystal_F_000 594
_exptl_crystal_size_max .38
_exptl_crystal_size_mid .26
_exptl_crystal_size_min .25
_refine_diff_density_max .400
_refine_diff_density_min -.328
_refine_ls_extinction_coef .0096(13)
_refine_ls_extinction_method 'SHELXL97 (Sheldrick, 1997)'
_refine_ls_goodness_of_fit_ref 1.102
_refine_ls_matrix_type full
_refine_ls_number_parameters 36
_refine_ls_number_reflns 518
_refine_ls_number_restraints 0
_refine_ls_restrained_S_all 1.102
_refine_ls_R_factor_all .0197
_refine_ls_R_factor_gt .0197
_refine_ls_shift/su_max <0.001
_refine_ls_shift/su_mean .000
_refine_ls_structure_factor_coef Fsqd
_refine_ls_weighting_details 'calc w=1/[\s^2^(Fo^2^)+(0.0315P)^2^+0.9654P] where P=(Fo^2^+2Fc^2^)/3'
_refine_ls_weighting_scheme calc
_refine_ls_wR_factor_ref .0552
_reflns_number_gt 518
_reflns_number_total 518
_reflns_threshold_expression I>2\s(I)
_cod_data_source_file iz1013.cif
_cod_data_source_block Iat293K
_cod_depositor_comments
;
The following automatic conversions were performed:
'_symmetry_cell_setting' value 'Trigonal' changed to 'trigonal' according
to '/home/saulius/struct/CIF-dictionaries/cif_core.dic' dictionary named
'cif_core.dic' version 2.4.1 from 2010-06-29.

Automatic conversion script
Id: cif_fix_enum 1527 2010-12-29 10:47:43Z saulius 

The following automatic conversions were performed:

'_chemical_melting_point' value 'not measured' was changed to '?' -
the value is undefined or not given.

'_symmetry_cell_setting' value
'Trigonal' changed to 'trigonal' according to
/home/saulius/struct/CIF-dictionaries/cif_core.dic dictionary named
'cif_core.dic' version 2.4.1 from 2010-06-29.

Automatic conversion script
Id: cif_fix_values 1715 2011-07-08 13:25:40Z adriana 

The following automatic conversions were performed:

'_exptl_crystal_density_meas' value 'not measured' was changed to '?'
- the value is perceived as not measured.

Automatic conversion script
Id: cif_fix_values 3008 2015-01-20 13:52:24Z robertas 
;
_cod_original_cell_volume 784.5(2)
_cod_original_sg_symbol_H-M 'R -3'
_cod_database_code 2012142

loop_
_symmetry_equiv_pos_as_xyz
'x, y, z'
'-y, x-y, z'
'-x+y, -x, z'
'x+2/3, y+1/3, z+1/3'
'-y+2/3, x-y+1/3, z+1/3'
'-x+y+2/3, -x+1/3, z+1/3'
'x+1/3, y+2/3, z+2/3'
'-y+1/3, x-y+2/3, z+2/3'
'-x+y+1/3, -x+2/3, z+2/3'
'-x, -y, -z'
'y, -x+y, -z'
'x-y, x, -z'
'-x+2/3, -y+1/3, -z+1/3'
'y+2/3, -x+y+1/3, -z+1/3'
'x-y+2/3, x+1/3, -z+1/3'
'-x+1/3, -y+2/3, -z+2/3'
'y+1/3, -x+y+2/3, -z+2/3'
'x-y+1/3, x+2/3, -z+2/3'

loop_
_atom_site_label
_atom_site_fract_x
_atom_site_fract_y
_atom_site_fract_z
_atom_site_U_iso_or_equiv
_atom_site_adp_type
_atom_site_calc_flag
_atom_site_refinement_flags
_atom_site_occupancy
_atom_site_disorder_assembly
_atom_site_disorder_group
_atom_site_type_symbol
Co .0000 .0000 .0000 .01297(15) Uani d S 1 . . Co
Na1 .0000 .0000 .26365(7) .0293(2) Uani d S 1 . . Na
Na2 .3333 -.3333 .1667 .0294(3) Uani d S 1 . . Na
N .1144(4) -.1292(4) .07212(8) .0186(3) Uani d . 1 . . N
O1 .0984(3) -.1450(3) .15415(9) .0333(5) Uani d . 1 . . O
O2 .2034(4) -.2021(4) .03344(8) .0308(3) Uani d . 1 . . O

loop_
_atom_site_aniso_label
_atom_site_aniso_U_11
_atom_site_aniso_U_22
_atom_site_aniso_U_33
_atom_site_aniso_U_12
_atom_site_aniso_U_13
_atom_site_aniso_U_23
Co .01245(17) .01245(17) .0140(2) .00622(8) .000 .000
Na1 .0336(4) .0336(4) .0206(5) .01682(18) .000 .000
Na2 .0333(5) .0333(5) .0217(7) .0166(2) .000 .000
N .0199(9) .0175(9) .0202(5) .0108(4) -.0004(6) .0014(6)
O1 .0495(13) .0443(12) .0205(5) .0342(11) .0021(6) .0057(6)
O2 .0368(13) .0391(14) .0319(5) .0307(5) .0039(9) .0007(9)

loop_
_atom_type_symbol
_atom_type_description
_atom_type_scat_dispersion_real
_atom_type_scat_dispersion_imag
_atom_type_scat_source
N N .0061 .0033 'International Tables Vol C Tables 4.2.6.8 and 6.1.1.4'
O O .0106 .0060 'International Tables Vol C Tables 4.2.6.8 and 6.1.1.4'
Na Na .0362 .0249 'International Tables Vol C Tables 4.2.6.8 and 6.1.1.4'
Co Co .3494 .9721 'International Tables Vol C Tables 4.2.6.8 and 6.1.1.4'

loop_
_geom_angle_atom_site_label_1
_geom_angle_atom_site_label_2
_geom_angle_atom_site_label_3
_geom_angle_site_symmetry_1
_geom_angle_site_symmetry_3
_geom_angle
_geom_angle_publ_flag
N Co N 11 2 180.0 no
N Co N 11 10 93.09(5) no
N Co N 2 10 86.91(5) no
N Co N 11 . 86.91(5) no
N Co N 2 . 93.09(5) no
N Co N 10 . 180.0 no
N Co N 11 12 93.09(5) no
N Co N 2 12 86.91(5) no
N Co N 10 12 93.09(5) no
N Co N . 12 86.91(5) no
N Co N 11 3 86.91(5) no
N Co N 2 3 93.09(5) no
N Co N 10 3 86.91(5) no
N Co N . 3 93.09(5) no
N Co N 12 3 180.0 no
O1 Na1 O1 3 . 76.26(6) no
O1 Na1 O1 3 2 76.26(6) no
O1 Na1 O1 . 2 76.26(6) no
O1 Na1 O2 3 6 174.26(7) no
O1 Na1 O2 . 6 104.00(7) no
O1 Na1 O2 2 6 98.18(6) no
O1 Na1 O2 3 5_445 104.00(7) no
O1 Na1 O2 . 5_445 98.18(6) no
O1 Na1 O2 2 5_445 174.26(7) no
O2 Na1 O2 6 5_445 81.67(5) no
O1 Na1 O2 3 4_455 98.18(6) no
O1 Na1 O2 . 4_455 174.26(7) no
O1 Na1 O2 2 4_455 104.00(7) no
O2 Na1 O2 6 4_455 81.67(5) no
O2 Na1 O2 5_445 4_455 81.67(5) no
O1 Na1 Na2 3 4_455 134.52(4) no
O1 Na1 Na2 . 4_455 134.52(4) no
O1 Na1 Na2 2 4_455 134.52(4) no
O2 Na1 Na2 6 4_455 49.03(3) no
O2 Na1 Na2 5_445 4_455 49.03(3) no
O2 Na1 Na2 4_455 4_455 49.03(3) no
O2 Na2 O2 . 2_545 70.38(4) no
O2 Na2 O2 . 13_545 180.0 no
O2 Na2 O2 2_545 13_545 109.62(4) no
O2 Na2 O2 . 3_655 70.38(4) no
O2 Na2 O2 2_545 3_655 70.38(4) no
O2 Na2 O2 13_545 3_655 109.62(4) no
O2 Na2 O2 . 14 109.62(4) no
O2 Na2 O2 2_545 14 180.0 no
O2 Na2 O2 13_545 14 70.38(4) no
O2 Na2 O2 3_655 14 109.62(4) no
O2 Na2 O2 . 15_445 109.62(4) no
O2 Na2 O2 2_545 15_445 109.62(4) no
O2 Na2 O2 13_545 15_445 70.38(4) no
O2 Na2 O2 3_655 15_445 180.0 no
O2 Na2 O2 14 15_445 70.38(4) no
O2 Na2 O1 . 13_545 135.31(4) no
O2 Na2 O1 2_545 13_545 75.83(8) no
O2 Na2 O1 13_545 13_545 44.69(4) no
O2 Na2 O1 3_655 13_545 71.27(7) no
O2 Na2 O1 14 13_545 104.17(8) no
O2 Na2 O1 15_445 13_545 108.73(7) no
O2 Na2 O1 . . 44.69(4) no
O2 Na2 O1 2_545 . 104.17(8) no
O2 Na2 O1 13_545 . 135.31(4) no
O2 Na2 O1 3_655 . 108.73(7) no
O2 Na2 O1 14 . 75.83(8) no
O2 Na2 O1 15_445 . 71.27(7) no
O1 Na2 O1 13_545 . 180.0 no
O2 Na2 O1 . 3_655 104.17(8) no
O2 Na2 O1 2_545 3_655 108.73(7) no
O2 Na2 O1 13_545 3_655 75.83(8) no
O2 Na2 O1 3_655 3_655 44.69(4) no
O2 Na2 O1 14 3_655 71.27(7) no
O2 Na2 O1 15_445 3_655 135.31(4) no
O1 Na2 O1 13_545 3_655 60.415(6) no
O1 Na2 O1 . 3_655 119.585(6) no
O2 Na2 O1 . 2_545 108.73(7) no
O2 Na2 O1 2_545 2_545 44.69(4) no
O2 Na2 O1 13_545 2_545 71.27(7) no
O2 Na2 O1 3_655 2_545 104.17(8) no
O2 Na2 O1 14 2_545 135.31(4) no
O2 Na2 O1 15_445 2_545 75.83(8) no
O1 Na2 O1 13_545 2_545 60.415(6) no
O1 Na2 O1 . 2_545 119.585(6) no
O1 Na2 O1 3_655 2_545 119.585(6) no
O2 Na2 O1 . 15_445 75.83(8) no
O2 Na2 O1 2_545 15_445 71.27(7) no
O2 Na2 O1 13_545 15_445 104.17(8) no
O2 Na2 O1 3_655 15_445 135.31(4) no
O2 Na2 O1 14 15_445 108.73(7) no
O2 Na2 O1 15_445 15_445 44.69(4) no
O1 Na2 O1 13_545 15_445 119.585(6) no
O1 Na2 O1 . 15_445 60.415(6) no
O1 Na2 O1 3_655 15_445 180.0 no
O1 Na2 O1 2_545 15_445 60.416(6) no
O2 Na2 O1 . 14 71.27(7) no
O2 Na2 O1 2_545 14 135.31(4) no
O2 Na2 O1 13_545 14 108.73(7) no
O2 Na2 O1 3_655 14 75.83(8) no
O2 Na2 O1 14 14 44.69(4) no
O2 Na2 O1 15_445 14 104.17(8) no
O1 Na2 O1 13_545 14 119.585(6) no
O1 Na2 O1 . 14 60.415(6) no
O1 Na2 O1 3_655 14 60.416(6) no
O1 Na2 O1 2_545 14 180.0 no
O1 Na2 O1 15_445 14 119.584(6) no
O1 N O2 . . 117.9(2) no
O1 N Co . . 123.00(10) no
O2 N Co . . 119.10(10) no
N O1 Na1 . . 133.70(10) no
N O1 Na2 . . 93.30(10) no
Na1 O1 Na2 . . 130.95(6) no
N O2 Na1 . 7_544 166.40(10) no
N O2 Na2 . . 103.97(9) no
Na1 O2 Na2 7_544 . 89.25(4) no

loop_
_geom_bond_atom_site_label_1
_geom_bond_atom_site_label_2
_geom_bond_site_symmetry_2
_geom_bond_distance
_geom_bond_publ_flag
Co N . 1.966(2) no
N O1 . 1.226(2) no
N O2 . 1.238(3) no
Na1 O1 . 2.322(2) no
Na1 O2 6 2.338(2) no
Na2 O1 . 2.873(2) no
Na2 O2 . 2.653(2) no
Co N 11 1.966(2) no
Co N 2 1.966(2) no
Co N 10 1.966(2) no
Co N 12 1.966(2) no
Co N 3 1.966(2) no
Na1 O1 3 2.322(2) no
Na1 O1 2 2.322(2) no
Na1 O2 5_445 2.338(2) no
Na1 O2 4_455 2.338(2) no
Na1 Na2 4_455 3.5130(10) no
Na2 O2 2_545 2.653(2) no
Na2 O2 13_545 2.653(2) no
Na2 O2 3_655 2.653(2) no
Na2 O2 14 2.653(2) no
Na2 O2 15_445 2.653(2) no
Na2 O1 13_545 2.873(2) no
Na2 O1 3_655 2.873(2) no
Na2 O1 2_545 2.873(2) no
Na2 O1 15_445 2.873(2) no
Na2 O1 14 2.873(2) no
O2 Na1 7_544 2.338(2) no
